data_1503968
loop_
_publ_author_name
'Oakdale, James S.'
'Solano, Danielle M.'
'Fettinger, James C.'
'Haddadin, Makhluf J.'
'Kurth, Mark J.'

_publ_section_title
;
 An oxazolo[3,2-b]indazole route to 1H-indazolones.
;
_journal_issue 13
_journal_name_full 'Organic letters'
_journal_page_first 2760
_journal_page_last 2763
_journal_paper_doi 10.1021/ol900891s
_journal_volume 11
_journal_year 2009
_chemical_formula_moiety 'C12 H14 N2 O2'
_chemical_formula_sum 'C12 H14 N2 O2'
_chemical_formula_weight 218.25
_chemical_name_systematic
; 
 ? 
;
_space_group_IT_number 7
_symmetry_cell_setting monoclinic
_symmetry_space_group_name_Hall 'P -2yc'
_symmetry_space_group_name_H-M 'P 1 c 1'
_atom_sites_solution_hydrogens geom
_atom_sites_solution_primary direct
_atom_sites_solution_secondary difmap
_audit_creation_method SHELXL-97
_cell_angle_alpha 90.00
_cell_angle_beta 92.1671(15)
_cell_angle_gamma 90.00
_cell_formula_units_Z 4
_cell_length_a 11.2189(10)
_cell_length_b 11.3198(10)
_cell_length_c 8.7223(8)
_cell_measurement_reflns_used 735
_cell_measurement_temperature 90(2)
_cell_measurement_theta_max 27.43
_cell_measurement_theta_min 2.95
_cell_volume 1106.90(17)
_computing_cell_refinement 'SAINT (7.46A) (Bruker, 2006)'
_computing_data_collection 'SMART (Version 5.054) (Bruker, 2002)'
_computing_data_reduction 'SAINT (7.46A) (Bruker, 2006)'
_computing_molecular_graphics 'SHELXTL 5.1, XP (Sheldrick, 1994)'
_computing_publication_material SHELXL97
_computing_structure_refinement 'SHELXL-97 (Sheldrick, 2008)'
_computing_structure_solution 'SHELXS-97 (Sheldrick, 2008)'
_diffrn_ambient_temperature 90(2)
_diffrn_measured_fraction_theta_full 0.999
_diffrn_measured_fraction_theta_max 0.999
_diffrn_measurement_device_type 'Bruker SMART1000 CCD'
_diffrn_measurement_method '\w and \f'
_diffrn_radiation_monochromator graphite
_diffrn_radiation_source 'fine-focus sealed tube'
_diffrn_radiation_type MoK\a
_diffrn_radiation_wavelength 0.71073
_diffrn_reflns_av_R_equivalents 0.0000
_diffrn_reflns_av_sigmaI/netI 0.0324
_diffrn_reflns_limit_h_max 14
_diffrn_reflns_limit_h_min -14
_diffrn_reflns_limit_k_max 14
_diffrn_reflns_limit_k_min -14
_diffrn_reflns_limit_l_max 11
_diffrn_reflns_limit_l_min -11
_diffrn_reflns_number 5064
_diffrn_reflns_theta_full 27.50
_diffrn_reflns_theta_max 27.50
_diffrn_reflns_theta_min 1.80
_exptl_absorpt_coefficient_mu 0.091
_exptl_absorpt_correction_T_max 0.9958
_exptl_absorpt_correction_T_min 0.9563
_exptl_absorpt_correction_type multi-scan
_exptl_absorpt_process_details 'TWINABS V2008/3 (Sheldrick, 2008)'
_exptl_crystal_colour Colorless
_exptl_crystal_density_diffrn 1.310
_exptl_crystal_density_meas 0
_exptl_crystal_description Block
_exptl_crystal_F_000 464
_exptl_crystal_size_max 0.50
_exptl_crystal_size_mid 0.15
_exptl_crystal_size_min 0.10
_refine_diff_density_max 0.191
_refine_diff_density_min -0.167
_refine_diff_density_rms 0.035
_refine_ls_abs_structure_details 'Flack H D (1983), Acta Cryst. A39, 876-881'
_refine_ls_abs_structure_Flack -0.4(14)
_refine_ls_extinction_method none
_refine_ls_goodness_of_fit_ref 1.079
_refine_ls_hydrogen_treatment refall
_refine_ls_matrix_type full
_refine_ls_number_parameters 402
_refine_ls_number_reflns 5064
_refine_ls_number_restraints 2
_refine_ls_restrained_S_all 1.079
_refine_ls_R_factor_all 0.0386
_refine_ls_R_factor_gt 0.0319
_refine_ls_shift/su_max 0.000
_refine_ls_shift/su_mean 0.000
_refine_ls_structure_factor_coef Fsqd
_refine_ls_weighting_details 'calc w=1/[\s^2^(Fo^2^)+(0.0451P)^2^+0.6147P] where P=(Fo^2^+2Fc^2^)/3'
_refine_ls_weighting_scheme calc
_refine_ls_wR_factor_gt 0.0751
_refine_ls_wR_factor_ref 0.0797
_reflns_number_gt 4621
_reflns_number_total 5064
_reflns_threshold_expression >2sigma(I)
_cod_data_source_file ol900891s_si_002.cif
_cod_data_source_block tw53
_cod_depositor_comments
;
The following automatic conversions were performed:

'_symmetry_cell_setting' value 'Monoclinic' changed to 'monoclinic'
according to /home/saulius/struct/CIF-dictionaries/cif_core.dic
dictionary named 'cif_core.dic' version 2.4.2 from
2011-04-26.

'_exptl_absorpt_correction_type' value 'Multi-scan'
changed to 'multi-scan' according to
/home/saulius/struct/CIF-dictionaries/cif_core.dic dictionary named
'cif_core.dic' version 2.4.2 from 2011-04-26.

Automatic conversion script
Id: cif_fix_values 1715 2011-07-08 13:25:40Z adriana 
;
_cod_original_sg_symbol_H-M 'P c'
_cod_database_code 1503968

loop_
_symmetry_equiv_pos_as_xyz
'x, y, z'
'x, -y, z+1/2'

loop_
_atom_site_label
_atom_site_type_symbol
_atom_site_fract_x
_atom_site_fract_y
_atom_site_fract_z
_atom_site_U_iso_or_equiv
_atom_site_adp_type
_atom_site_occupancy
_atom_site_symmetry_multiplicity
_atom_site_calc_flag
C1 C 0.8842(2) 0.1766(2) 0.4737(3) 0.0191(5) Uani 1 1 d
O1 O 0.97836(18) 0.12145(18) 0.4526(2) 0.0256(4) Uani 1 1 d
N1 N 0.79759(19) 0.1408(2) 0.5677(3) 0.0187(5) Uani 1 1 d
N2 N 0.7068(2) 0.2264(2) 0.5813(3) 0.0196(5) Uani 1 1 d
H2 H 0.638(3) 0.196(3) 0.571(4) 0.018(8) Uiso 1 1 d
C1A C 0.8421(2) 0.2892(2) 0.4108(3) 0.0200(5) Uani 1 1 d
C2A C 0.7336(2) 0.3137(2) 0.4758(3) 0.0196(5) Uani 1 1 d
C2 C 0.8906(3) 0.3653(3) 0.3034(3) 0.0237(6) Uani 1 1 d
H2A H 0.965(4) 0.348(3) 0.260(4) 0.031(9) Uiso 1 1 d
C3 C 0.8275(3) 0.4666(3) 0.2647(3) 0.0278(6) Uani 1 1 d
H3 H 0.857(3) 0.524(3) 0.187(4) 0.030(9) Uiso 1 1 d
C4 C 0.7184(3) 0.4906(3) 0.3319(4) 0.0284(6) Uani 1 1 d
H4 H 0.678(3) 0.563(3) 0.302(4) 0.028(9) Uiso 1 1 d
C5 C 0.6694(3) 0.4157(3) 0.4367(3) 0.0237(6) Uani 1 1 d
H5 H 0.597(4) 0.437(3) 0.484(4) 0.032(9) Uiso 1 1 d
C6 C 0.8057(3) 0.0423(3) 0.6743(3) 0.0212(5) Uani 1 1 d
H6A H 0.809(3) 0.071(3) 0.774(4) 0.026(9) Uiso 1 1 d
H6B H 0.883(3) 0.004(3) 0.651(4) 0.029(8) Uiso 1 1 d
C7 C 0.6995(2) -0.0405(2) 0.6585(3) 0.0200(5) Uani 1 1 d
H7A H 0.712(3) -0.105(3) 0.735(4) 0.017(7) Uiso 1 1 d
H7B H 0.624(3) 0.007(3) 0.672(3) 0.016(7) Uiso 1 1 d
O7 O 0.6979(2) -0.08790(19) 0.5077(2) 0.0305(5) Uani 1 1 d
C8 C 0.5922(3) -0.1541(3) 0.4723(4) 0.0331(7) Uani 1 1 d
H8A H 0.594(3) -0.175(3) 0.365(4) 0.036(10) Uiso 1 1 d
H8B H 0.519(4) -0.106(4) 0.483(5) 0.043(11) Uiso 1 1 d
C9 C 0.5846(3) -0.2642(2) 0.5655(4) 0.0268(6) Uani 1 1 d
H9 H 0.660(4) -0.304(3) 0.574(4) 0.042(11) Uiso 1 1 d
C10 C 0.4874(4) -0.3009(4) 0.6275(4) 0.0405(8) Uani 1 1 d
H10A H 0.420(5) -0.249(4) 0.617(5) 0.056(12) Uiso 1 1 d
H10B H 0.484(4) -0.377(4) 0.690(5) 0.043(11) Uiso 1 1 d
C11 C 0.3813(2) 0.1815(2) 0.5215(3) 0.0188(5) Uani 1 1 d
O11 O 0.47893(17) 0.13036(18) 0.5403(2) 0.0249(4) Uani 1 1 d
N11 N 0.2916(2) 0.1452(2) 0.4238(3) 0.0189(5) Uani 1 1 d
N12 N 0.1965(2) 0.2272(2) 0.4139(3) 0.0199(5) Uani 1 1 d
H12 H 0.122(4) 0.187(3) 0.422(4) 0.038(10) Uiso 1 1 d
C11A C 0.3373(2) 0.2890(2) 0.5920(3) 0.0196(5) Uani 1 1 d
C12A C 0.2239(2) 0.3107(2) 0.5263(3) 0.0189(5) Uani 1 1 d
C12 C 0.3852(3) 0.3621(3) 0.7081(3) 0.0233(6) Uani 1 1 d
H12A H 0.463(3) 0.344(3) 0.755(4) 0.027(9) Uiso 1 1 d
C13 C 0.3181(3) 0.4560(3) 0.7555(4) 0.0256(6) Uani 1 1 d
H13 H 0.344(3) 0.511(4) 0.836(4) 0.030(9) Uiso 1 1 d
C14 C 0.2042(3) 0.4777(2) 0.6874(3) 0.0246(6) Uani 1 1 d
H14 H 0.164(3) 0.541(3) 0.721(4) 0.024(8) Uiso 1 1 d
C15 C 0.1555(3) 0.4069(3) 0.5737(3) 0.0226(6) Uani 1 1 d
H15 H 0.073(3) 0.423(3) 0.530(4) 0.026(9) Uiso 1 1 d
C16 C 0.2993(3) 0.0533(3) 0.3074(3) 0.0219(6) Uani 1 1 d
H16A H 0.384(3) 0.016(3) 0.325(4) 0.024(8) Uiso 1 1 d
H16B H 0.298(3) 0.089(3) 0.208(4) 0.026(9) Uiso 1 1 d
C17 C 0.2063(3) -0.0430(3) 0.3204(3) 0.0208(6) Uani 1 1 d
H17A H 0.126(3) -0.011(3) 0.322(4) 0.020(8) Uiso 1 1 d
H17B H 0.204(3) -0.087(3) 0.232(4) 0.026(9) Uiso 1 1 d
O17 O 0.2373(2) -0.1120(2) 0.4513(2) 0.0317(5) Uani 1 1 d
C18 C 0.1693(3) -0.2184(3) 0.4595(4) 0.0300(6) Uani 1 1 d
H18A H 0.204(3) -0.260(3) 0.551(4) 0.029(9) Uiso 1 1 d
H18B H 0.174(3) -0.270(3) 0.367(4) 0.029(9) Uiso 1 1 d
C19 C 0.0415(3) -0.1995(3) 0.4868(4) 0.0381(8) Uani 1 1 d
H19 H 0.030(5) -0.142(5) 0.571(6) 0.075(16) Uiso 1 1 d
C20 C -0.0449(3) -0.2549(4) 0.4124(6) 0.0494(11) Uani 1 1 d
H20A H -0.025(4) -0.313(4) 0.339(5) 0.049(13) Uiso 1 1 d
H20B H -0.125(5) -0.255(5) 0.436(5) 0.070(15) Uiso 1 1 d

loop_
_atom_site_aniso_label
_atom_site_aniso_U_11
_atom_site_aniso_U_22
_atom_site_aniso_U_33
_atom_site_aniso_U_23
_atom_site_aniso_U_13
_atom_site_aniso_U_12
C1 0.0159(11) 0.0192(12) 0.0221(13) -0.0029(10) -0.0016(9) -0.0016(10)
O1 0.0168(9) 0.0241(10) 0.0361(11) -0.0009(9) 0.0056(8) 0.0013(8)
N1 0.0150(11) 0.0169(11) 0.0243(12) -0.0004(9) 0.0011(8) 0.0013(8)
N2 0.0144(11) 0.0203(11) 0.0243(11) -0.0010(9) 0.0013(9) 0.0008(9)
C1A 0.0179(12) 0.0198(13) 0.0219(14) -0.0033(10) -0.0028(10) -0.0027(11)
C2A 0.0193(12) 0.0195(12) 0.0198(13) -0.0045(10) -0.0024(10) -0.0027(10)
C2 0.0206(14) 0.0263(15) 0.0241(14) 0.0001(11) -0.0005(11) -0.0058(12)
C3 0.0320(16) 0.0248(15) 0.0260(15) 0.0040(12) -0.0052(12) -0.0072(12)
C4 0.0325(16) 0.0213(14) 0.0306(15) -0.0008(12) -0.0085(12) 0.0027(13)
C5 0.0229(14) 0.0236(13) 0.0242(14) -0.0045(11) -0.0026(11) 0.0057(11)
C6 0.0198(13) 0.0212(13) 0.0224(13) 0.0027(11) -0.0013(10) 0.0007(11)
C7 0.0227(14) 0.0198(12) 0.0177(12) 0.0009(11) 0.0020(10) -0.0006(11)
O7 0.0434(13) 0.0284(11) 0.0201(10) -0.0040(9) 0.0058(9) -0.0132(10)
C8 0.0485(19) 0.0283(15) 0.0220(15) 0.0010(12) -0.0063(13) -0.0126(15)
C9 0.0275(16) 0.0211(14) 0.0316(15) -0.0015(12) -0.0015(12) 0.0002(12)
C10 0.0353(19) 0.0400(19) 0.046(2) 0.0089(16) -0.0025(15) -0.0089(16)
C11 0.0168(12) 0.0191(12) 0.0207(13) 0.0041(10) 0.0030(10) -0.0018(10)
O11 0.0165(10) 0.0260(10) 0.0321(11) 0.0025(8) -0.0011(8) 0.0027(8)
N11 0.0171(11) 0.0195(11) 0.0200(11) 0.0009(9) 0.0011(8) 0.0016(9)
N12 0.0160(11) 0.0232(12) 0.0206(11) 0.0009(9) -0.0001(8) 0.0028(9)
C11A 0.0182(13) 0.0192(13) 0.0215(13) 0.0039(10) 0.0033(10) -0.0016(10)
C12A 0.0189(12) 0.0184(12) 0.0197(13) 0.0046(10) 0.0031(10) -0.0013(10)
C12 0.0204(13) 0.0253(14) 0.0242(14) 0.0027(11) -0.0004(10) -0.0050(11)
C13 0.0293(15) 0.0201(13) 0.0277(15) -0.0012(12) 0.0035(11) -0.0062(12)
C14 0.0295(15) 0.0179(14) 0.0270(15) 0.0012(11) 0.0060(11) 0.0022(12)
C15 0.0218(14) 0.0204(13) 0.0259(14) 0.0032(11) 0.0043(11) 0.0036(11)
C16 0.0227(14) 0.0244(14) 0.0185(14) -0.0003(11) 0.0027(10) 0.0027(11)
C17 0.0212(14) 0.0222(13) 0.0188(13) -0.0032(11) -0.0018(10) 0.0009(11)
O17 0.0381(12) 0.0284(10) 0.0276(12) 0.0072(9) -0.0119(9) -0.0100(10)
C18 0.0308(16) 0.0238(14) 0.0349(17) 0.0006(13) -0.0043(13) -0.0040(12)
C19 0.0432(19) 0.0263(15) 0.0460(19) -0.0016(15) 0.0168(16) 0.0007(14)
C20 0.0259(18) 0.048(2) 0.074(3) 0.026(2) 0.0010(18) -0.0021(17)

loop_
_atom_type_symbol
_atom_type_description
_atom_type_scat_dispersion_real
_atom_type_scat_dispersion_imag
_atom_type_scat_source
C C 0.0033 0.0016 'International Tables Vol C Tables 4.2.6.8 and 6.1.1.4'
H H 0.0000 0.0000 'International Tables Vol C Tables 4.2.6.8 and 6.1.1.4'
N N 0.0061 0.0033 'International Tables Vol C Tables 4.2.6.8 and 6.1.1.4'
O O 0.0106 0.0060 'International Tables Vol C Tables 4.2.6.8 and 6.1.1.4'

loop_
_geom_angle_atom_site_label_1
_geom_angle_atom_site_label_2
_geom_angle_atom_site_label_3
_geom_angle
O1 C1 N1 124.7(2)
O1 C1 C1A 130.2(3)
N1 C1 C1A 105.1(2)
C1 N1 N2 112.4(2)
C1 N1 C6 125.9(2)
N2 N1 C6 120.0(2)
C2A N2 N1 104.9(2)
C2A N2 H2 116(2)
N1 N2 H2 111(2)
C2A C1A C2 121.3(3)
C2A C1A C1 107.2(2)
C2 C1A C1 131.5(3)
N2 C2A C1A 110.1(2)
N2 C2A C5 128.8(3)
C1A C2A C5 121.1(3)
C3 C2 C1A 117.8(3)
C3 C2 H2A 121(2)
C1A C2 H2A 121(2)
C2 C3 C4 120.3(3)
C2 C3 H3 121(2)
C4 C3 H3 119(2)
C5 C4 C3 122.4(3)
C5 C4 H4 121(2)
C3 C4 H4 117(2)
C4 C5 C2A 117.1(3)
C4 C5 H5 120(2)
C2A C5 H5 123(2)
N1 C6 C7 112.7(2)
N1 C6 H6A 109(2)
C7 C6 H6A 108(2)
N1 C6 H6B 104(2)
C7 C6 H6B 114(2)
H6A C6 H6B 110(3)
O7 C7 C6 107.5(2)
O7 C7 H7A 110.0(18)
C6 C7 H7A 107.3(19)
O7 C7 H7B 109.2(18)
C6 C7 H7B 108.6(19)
H7A C7 H7B 114(3)
C7 O7 C8 112.4(2)
O7 C8 C9 112.6(3)
O7 C8 H8A 107(2)
C9 C8 H8A 109(2)
O7 C8 H8B 112(2)
C9 C8 H8B 110(2)
H8A C8 H8B 106(3)
C10 C9 C8 123.9(3)
C10 C9 H9 125(2)
C8 C9 H9 111(2)
C9 C10 H10A 115(3)
C9 C10 H10B 122(2)
H10A C10 H10B 122(4)
O11 C11 N11 124.7(2)
O11 C11 C11A 130.0(3)
N11 C11 C11A 105.2(2)
C11 N11 N12 112.3(2)
C11 N11 C16 126.2(2)
N12 N11 C16 119.3(2)
C12A N12 N11 104.9(2)
C12A N12 H12 116(2)
N11 N12 H12 110(2)
C12A C11A C12 120.8(3)
C12A C11A C11 106.9(2)
C12 C11A C11 132.2(3)
N12 C12A C11A 110.2(2)
N12 C12A C15 128.8(3)
C11A C12A C15 121.0(3)
C13 C12 C11A 118.3(3)
C13 C12 H12A 122(2)
C11A C12 H12A 120(2)
C12 C13 C14 120.4(3)
C12 C13 H13 124(2)
C14 C13 H13 116(2)
C15 C14 C13 122.1(3)
C15 C14 H14 121(2)
C13 C14 H14 117(2)
C14 C15 C12A 117.3(3)
C14 C15 H15 120.1(19)
C12A C15 H15 122.5(19)
N11 C16 C17 113.7(2)
N11 C16 H16A 105.3(19)
C17 C16 H16A 109(2)
N11 C16 H16B 109(2)
C17 C16 H16B 113(2)
H16A C16 H16B 107(3)
O17 C17 C16 108.0(2)
O17 C17 H17A 112.8(19)
C16 C17 H17A 112(2)
O17 C17 H17B 112(2)
C16 C17 H17B 109(2)
H17A C17 H17B 103(3)
C17 O17 C18 113.0(2)
O17 C18 C19 114.1(3)
O17 C18 H18A 104(2)
C19 C18 H18A 107(2)
O17 C18 H18B 114(2)
C19 C18 H18B 108(2)
H18A C18 H18B 110(3)
C20 C19 C18 123.8(4)
C20 C19 H19 125(3)
C18 C19 H19 111(3)
C19 C20 H20A 119(3)
C19 C20 H20B 127(3)
H20A C20 H20B 113(4)

loop_
_geom_bond_atom_site_label_1
_geom_bond_atom_site_label_2
_geom_bond_distance
C1 O1 1.247(3)
C1 N1 1.356(4)
C1 C1A 1.459(4)
N1 N2 1.414(3)
N1 C6 1.453(4)
N2 C2A 1.390(4)
N2 H2 0.85(3)
C1A C2A 1.391(4)
C1A C2 1.397(4)
C2A C5 1.396(4)
C2 C3 1.383(4)
C2 H2A 0.95(4)
C3 C4 1.403(5)
C3 H3 1.00(4)
C4 C5 1.377(5)
C4 H4 0.96(4)
C5 H5 0.96(4)
C6 C7 1.518(4)
C6 H6A 0.93(4)
C6 H6B 1.00(4)
C7 O7 1.420(3)
C7 H7A 0.99(3)
C7 H7B 1.01(3)
O7 C8 1.427(4)
C8 C9 1.493(4)
C8 H8A 0.96(4)
C8 H8B 1.00(4)
C9 C10 1.303(5)
C9 H9 0.96(4)
C10 H10A 0.96(5)
C10 H10B 1.02(4)
C11 O11 1.244(3)
C11 N11 1.358(4)
C11 C11A 1.458(4)
N11 N12 1.415(3)
N11 C16 1.458(4)
N12 C12A 1.387(4)
N12 H12 0.96(4)
C11A C12A 1.397(4)
C11A C12 1.399(4)
C12A C15 1.404(4)
C12 C13 1.375(4)
C12 H12A 0.97(4)
C13 C14 1.409(4)
C13 H13 0.97(4)
C14 C15 1.373(4)
C14 H14 0.91(3)
C15 H15 1.01(3)
C16 C17 1.516(4)
C16 H16A 1.04(3)
C16 H16B 0.96(4)
C17 O17 1.416(3)
C17 H17A 0.97(3)
C17 H17B 0.92(4)
O17 C18 1.429(4)
C18 C19 1.479(5)
C18 H18A 0.99(4)
C18 H18B 1.00(4)
C19 C20 1.306(6)
C19 H19 0.99(5)
C20 H20A 0.95(5)
C20 H20B 0.93(5)

loop_
_geom_hbond_atom_site_label_D
_geom_hbond_atom_site_label_H
_geom_hbond_atom_site_label_A
_geom_hbond_distance_DH
_geom_hbond_distance_HA
_geom_hbond_distance_DA
_geom_hbond_angle_DHA
_geom_hbond_site_symmetry_A
N2 H2 O11 0.85(3) 1.94(3) 2.788(3) 177(3) .
N12 H12 O1 0.96(4) 1.80(4) 2.756(3) 174(4) 1_455
